data_1517951
loop_
_publ_author_name
'Symmers, P. R.'
'Burke, M. J.'
'August, D. P.'
'Thomson, P. I. T.'
'Nichol, G. S.'
'Warren, M. R.'
'Campbell, C. J.'
'Lusby, P. J.'

_publ_section_title
;
 Non-equilibrium cobalt(iii) &#x201C;click&#x201D; capsules
;
_journal_issue 1
_journal_name_full 'Chem. Sci.'
_journal_page_first 756
_journal_paper_doi 10.1039/C4SC03036B
_journal_volume 6
_journal_year 2015
_chemical_formula_moiety 'C252 H276 Co4 N48, 6(F6 P)'
_chemical_formula_sum 'C252 H276 Co4 F36 N48 P6'
_chemical_formula_weight 5082.73
_chemical_name_systematic
;
 ?
;
_space_group_crystal_system trigonal
_space_group_IT_number 148
_space_group_name_Hall '-R 3'
_space_group_name_H-M_alt 'R -3'
_symmetry_space_group_name_Hall '-R 3'
_symmetry_space_group_name_H-M 'R -3 :H'
_atom_sites_solution_hydrogens geom
_audit_creation_date 2014-07-10
_audit_creation_method
;
Olex2 1.2
(compiled 2014.06.27 svn.r2953 for OlexSys, GUI svn.r4855)
;
_cell_angle_alpha 90
_cell_angle_beta 90
_cell_angle_gamma 120
_cell_formula_units_Z 6
_cell_length_a 30.5162(6)
_cell_length_b 30.5162(6)
_cell_length_c 71.022(2)
_cell_measurement_reflns_used 26199
_cell_measurement_temperature 298
_cell_measurement_theta_max 22.4920
_cell_measurement_theta_min 1.5920
_cell_volume 57278(2)
_computing_cell_refinement
;
CrysAlisPro, Agilent Technologies,
Version 1.171.37.33 (release 27-03-2014 CrysAlis171 .NET)
(compiled Mar 27 2014,17:12:48)
;
_computing_data_collection
;
CrysAlisPro, Agilent Technologies,
Version 1.171.37.33 (release 27-03-2014 CrysAlis171 .NET)
(compiled Mar 27 2014,17:12:48)
;
_computing_data_reduction
;
CrysAlisPro, Agilent Technologies,
Version 1.171.37.33 (release 27-03-2014 CrysAlis171 .NET)
(compiled Mar 27 2014,17:12:48)
;
_computing_molecular_graphics 'Olex2 (Dolomanov et al., 2009)'
_computing_publication_material 'Olex2 (Dolomanov et al., 2009)'
_computing_structure_refinement 'XL (Sheldrick, 2008)'
_diffrn_ambient_temperature 298
_diffrn_detector 'CCD plate'
_diffrn_measured_fraction_theta_full 0.335
_diffrn_measured_fraction_theta_max 0.999
_diffrn_measurement_details
;
  1 omega  -60.00  115.00   1.0000    1.0000
omega____ theta____ kappa____ phi______ frames
    -       30.0000    0.0000    0.0000 175

  2 omega  -60.00   60.00   1.0000    1.0000
omega____ theta____ kappa____ phi______ frames
    -       30.0000  -50.0000    0.0000 120

  3 omega  -60.00   60.00   1.0000    1.0000
omega____ theta____ kappa____ phi______ frames
    -       30.0000  -50.0000  120.0000 120

  4 omega  -60.00   60.00   1.0000    1.0000
omega____ theta____ kappa____ phi______ frames
    -       30.0000  -50.0000  240.0000 120
;
_diffrn_measurement_device 'CrystalLogic Kappa (3 circle)'
_diffrn_measurement_device_type 'Rigaku Saturn724+ (2x2 bin mode)'
_diffrn_measurement_method 'omega rotation with 1 degree frames'
_diffrn_orient_matrix_UB_11 -0.0075661000
_diffrn_orient_matrix_UB_12 -0.0179916000
_diffrn_orient_matrix_UB_13 -0.0070314000
_diffrn_orient_matrix_UB_21 0.0194786000
_diffrn_orient_matrix_UB_22 0.0169750000
_diffrn_orient_matrix_UB_23 -0.0056210000
_diffrn_orient_matrix_UB_31 0.0155572000
_diffrn_orient_matrix_UB_32 -0.0082165000
_diffrn_orient_matrix_UB_33 0.0036250000
_diffrn_radiation_monochromator synchrotron
_diffrn_radiation_probe x-ray
_diffrn_radiation_wavelength 0.6889
_diffrn_reflns_av_R_equivalents 0.1625
_diffrn_reflns_av_unetI/netI 0.0592
_diffrn_reflns_Laue_measured_fraction_full 0.335
_diffrn_reflns_Laue_measured_fraction_max 0.999
_diffrn_reflns_limit_h_max 25
_diffrn_reflns_limit_h_min -25
_diffrn_reflns_limit_k_max 25
_diffrn_reflns_limit_k_min -25
_diffrn_reflns_limit_l_max 59
_diffrn_reflns_limit_l_min -59
_diffrn_reflns_number 54444
_diffrn_reflns_point_group_measured_fraction_full 0.335
_diffrn_reflns_point_group_measured_fraction_max 0.999
_diffrn_reflns_theta_full 24.415
_diffrn_reflns_theta_max 16.681
_diffrn_reflns_theta_min 1.519
_diffrn_source synchrotron
_exptl_absorpt_coefficient_mu 0.236
_exptl_absorpt_correction_T_max 1.00000
_exptl_absorpt_correction_T_min 0.33798
_exptl_absorpt_correction_type multi-scan
_exptl_absorpt_process_details
;
CrysAlisPro, Agilent Technologies,
Version 1.171.37.33 (release 27-03-2014 CrysAlis171 .NET)
(compiled Mar 27 2014,17:12:48)
Empirical absorption correction using spherical harmonics,
 implemented in SCALE3 ABSPACK scaling algorithm.
Empirical absorption correction using spherical harmonics,
 implemented in SCALE3 ABSPACK scaling algorithm.
;
_exptl_crystal_colour orange
_exptl_crystal_colour_primary orange
_exptl_crystal_density_diffrn 0.884
_exptl_crystal_description block
_exptl_crystal_F_000 15876
_exptl_crystal_recrystallization_method 'From acetonitrile and diisopropyl ether.'
_exptl_crystal_size_max 0.07
_exptl_crystal_size_mid 0.07
_exptl_crystal_size_min 0.03
_refine_diff_density_max 0.431
_refine_diff_density_min -0.762
_refine_diff_density_rms 0.129
_refine_ls_extinction_method none
_refine_ls_goodness_of_fit_ref 1.553
_refine_ls_hydrogen_treatment constr
_refine_ls_matrix_type full
_refine_ls_number_parameters 1039
_refine_ls_number_reflns 7730
_refine_ls_number_restraints 1113
_refine_ls_restrained_S_all 1.537
_refine_ls_R_factor_all 0.1352
_refine_ls_R_factor_gt 0.1218
_refine_ls_shift/su_max 0.001
_refine_ls_shift/su_mean 0.000
_refine_ls_structure_factor_coef Fsqd
_refine_ls_weighting_details 'w=1/[\s^2^(Fo^2^)+(0.2000P)^2^] where P=(Fo^2^+2Fc^2^)/3'
_refine_ls_weighting_scheme calc
_refine_ls_wR_factor_gt 0.3268
_refine_ls_wR_factor_ref 0.3455
_reflns_Friedel_coverage 0.000
_reflns_number_gt 6141
_reflns_number_total 7730
_reflns_threshold_expression 'I > 2\s(I)'
_cod_data_source_file c4sc03036b2.cif
_cod_data_source_block pl4001
_cod_depositor_comments 'Adding full bibliography for 1517951.cif.'
_cod_original_cell_volume 57278(3)
_cod_database_code 1517951
_shelxl_version_number 2014-3
_chemical_oxdiff_formula 'C252 H276 Co4 F72 N48 P12'
_shelx_space_group_comment
;
The symmetry employed for this shelxl refinement is uniquely defined
by the following loop, which should always be used as a source of
symmetry information in preference to the above space-group names.
They are only intended as comments.
;
_reflns_odcompleteness_completeness 99.92
_reflns_odcompleteness_iscentric 1
_reflns_odcompleteness_theta 16.68
_olex2_refinement_description
;
1. Fixed Uiso
 At 1.2 times of:
  All C(H) groups, All C(H,H) groups
2. Rigid body (RIGU) restrains
 All non-hydrogen atoms
 with sigma for 1-2 distances of 0.004 and sigma for 1-3 distances of 0.004
3.a Ternary CH refined with riding coordinates:
 C4(H4), C6(H6), C11(H11), C35(H35), C37(H37), C42(H42), C46(H46), C48(H48),
 C53(H53), C77(H77), C79(H79), C84(H84)
3.b Secondary CH2 refined with riding coordinates:
 C1(H1A,H1B), C3(H3A,H3B), C5(H5A,H5B), C7(H7A,H7B), C8(H8A,H8B), C9(H9A,H9B),
 C10(H10A,H10B), C32(H32A,H32B), C34(H34A,H34B), C36(H36A,H36B), C38(H38A,H38B),
  C39(H39A,H39B), C40(H40A,H40B), C41(H41A,H41B), C43(H43A,H43B), C45(H45A,
 H45B), C47(H47A,H47B), C49(H49A,H49B), C50(H50A,H50B), C51(H51A,H51B),
 C52(H52A,H52B), C74(H74A,H74B), C76(H76A,H76B), C78(H78A,H78B), C80(H80A,H80B),
  C81(H81A,H81B), C82(H82A,H82B), C83(H83A,H83B)
3.c Aromatic/amide H refined with riding coordinates:
 C12(H12), C15(H15), C16(H16), C18(H18), C20(H20), C21(H21), C23(H23),
 C24(H24), C26(H26), C27(H27), C29(H29), C31(H31), C54(H54), C57(H57), C58(H58),
  C60(H60), C62(H62), C63(H63), C65(H65), C66(H66), C68(H68), C69(H69),
 C70(H70), C73(H73)
;
_olex2_exptl_crystal_mounting_method 'Mitegen tip.'
_olex2_submission_original_sample_id MB-1-110
_olex2_submission_special_instructions 'No special instructions were received'

loop_
_space_group_symop_operation_xyz
'x, y, z'
'-y, x-y, z'
'-x+y, -x, z'
'x+2/3, y+1/3, z+1/3'
'-y+2/3, x-y+1/3, z+1/3'
'-x+y+2/3, -x+1/3, z+1/3'
'x+1/3, y+2/3, z+2/3'
'-y+1/3, x-y+2/3, z+2/3'
'-x+y+1/3, -x+2/3, z+2/3'
'-x, -y, -z'
'y, -x+y, -z'
'x-y, x, -z'
'-x+2/3, -y+1/3, -z+1/3'
'y+2/3, -x+y+1/3, -z+1/3'
'x-y+2/3, x+1/3, -z+1/3'
'-x+1/3, -y+2/3, -z+2/3'
'y+1/3, -x+y+2/3, -z+2/3'
'x-y+1/3, x+2/3, -z+2/3'

loop_
_atom_site_label
_atom_site_type_symbol
_atom_site_fract_x
_atom_site_fract_y
_atom_site_fract_z
_atom_site_U_iso_or_equiv
_atom_site_adp_type
_atom_site_occupancy
_atom_site_site_symmetry_order
_atom_site_calc_flag
_atom_site_refinement_flags_posn
_atom_site_refinement_flags_adp
_atom_site_refinement_flags_occupancy
Co1 Co 0.6667 0.3333 0.58494(3) 0.0838(9) Uani 1 3 d S T P
Co2 Co 0.62666(4) 0.56266(4) 0.73838(2) 0.0722(7) Uani 1 1 d . . .
N1 N 0.7274(3) 0.3754(3) 0.57047(12) 0.096(2) Uani 1 1 d . . .
N2 N 0.7458(4) 0.3694(4) 0.55470(14) 0.109(3) Uani 1 1 d . . .
N3 N 0.7867(4) 0.4128(4) 0.55120(14) 0.124(3) Uani 1 1 d . . .
N4 N 0.6973(3) 0.3983(3) 0.60035(11) 0.086(2) Uani 1 1 d . . .
N5 N 0.5617(3) 0.5555(2) 0.74149(12) 0.073(2) Uani 1 1 d . . .
N6 N 0.5425(3) 0.5714(3) 0.75456(12) 0.091(2) Uani 1 1 d . . .
N7 N 0.4951(4) 0.5556(3) 0.74824(15) 0.113(3) Uani 1 1 d . . .
N8 N 0.5954(3) 0.5251(2) 0.71491(11) 0.071(2) Uani 1 1 d . . .
N9 N 0.6486(3) 0.5939(3) 0.76203(12) 0.082(2) Uani 1 1 d . . .
N10 N 0.6704(3) 0.6409(3) 0.76754(15) 0.096(2) Uani 1 1 d . . .
N11 N 0.6752(3) 0.6400(4) 0.78611(15) 0.103(3) Uani 1 1 d . . .
N12 N 0.6058(3) 0.5020(3) 0.75304(11) 0.074(2) Uani 1 1 d . . .
N13 N 0.3749(3) 0.0273(3) 0.72555(11) 0.079(2) Uani 1 1 d . . .
N14 N 0.3462(3) -0.0209(3) 0.72124(13) 0.093(2) Uani 1 1 d . . .
N15 N 0.3066(3) -0.0230(3) 0.71220(14) 0.105(3) Uani 1 1 d . . .
N16 N 0.4266(3) 0.1214(3) 0.73233(11) 0.077(2) Uani 1 1 d . . .
C1 C 0.8159(5) 0.4202(6) 0.5331(2) 0.154(4) Uani 1 1 d . . .
H1A H 0.8514 0.4429 0.5357 0.185 Uiso 1 1 calc R . .
H1B H 0.8122 0.3878 0.5296 0.185 Uiso 1 1 calc R . .
C2 C 0.8028(5) 0.4396(6) 0.5170(2) 0.133(4) Uani 1 1 d . . .
C3 C 0.8356(5) 0.4439(6) 0.5007(2) 0.175(5) Uani 1 1 d . . .
H3A H 0.8706 0.4673 0.5040 0.210 Uiso 1 1 calc R . .
H3B H 0.8325 0.4111 0.4984 0.210 Uiso 1 1 calc R . .
C4 C 0.8235(7) 0.4614(8) 0.4832(3) 0.181(5) Uani 1 1 d . . .
H4 H 0.8468 0.4639 0.4732 0.218 Uiso 1 1 calc R . .
C5 C 0.8311(8) 0.5073(8) 0.4871(3) 0.223(7) Uani 1 1 d . . .
H5A H 0.8254 0.5214 0.4758 0.268 Uiso 1 1 calc R . .
H5B H 0.8663 0.5287 0.4906 0.268 Uiso 1 1 calc R . .
C6 C 0.7955(8) 0.5103(7) 0.5041(3) 0.205(6) Uani 1 1 d . . .
H6 H 0.8016 0.5447 0.5061 0.246 Uiso 1 1 calc R . .
C7 C 0.8138(7) 0.4898(6) 0.5214(3) 0.187(5) Uani 1 1 d . . .
H7A H 0.8499 0.5115 0.5234 0.224 Uiso 1 1 calc R . .
H7B H 0.7963 0.4896 0.5329 0.224 Uiso 1 1 calc R . .
C8 C 0.7488(4) 0.4050(5) 0.51142(18) 0.133(4) Uani 1 1 d . . .
H8A H 0.7269 0.4044 0.5214 0.160 Uiso 1 1 calc R . .
H8B H 0.7433 0.3710 0.5101 0.160 Uiso 1 1 calc R . .
C9 C 0.7717(6) 0.4248(6) 0.4776(2) 0.173(5) Uani 1 1 d . . .
H9A H 0.7688 0.3920 0.4756 0.208 Uiso 1 1 calc R . .
H9B H 0.7637 0.4354 0.4659 0.208 Uiso 1 1 calc R . .
C10 C 0.7380(8) 0.4713(8) 0.4967(3) 0.207(6) Uani 1 1 d . . .
H10A H 0.7136 0.4678 0.5062 0.248 Uiso 1 1 calc R . .
H10B H 0.7312 0.4843 0.4853 0.248 Uiso 1 1 calc R . .
C11 C 0.7336(6) 0.4202(7) 0.4929(2) 0.171(5) Uani 1 1 d . . .
H11 H 0.6990 0.3951 0.4893 0.205 Uiso 1 1 calc R . .
C12 C 0.7954(4) 0.4475(5) 0.56462(17) 0.129(4) Uani 1 1 d . . .
H12 H 0.8220 0.4807 0.5651 0.154 Uiso 1 1 calc R . .
C13 C 0.7578(4) 0.4240(4) 0.57702(16) 0.101(3) Uani 1 1 d . . .
C14 C 0.7409(4) 0.4364(4) 0.59379(15) 0.095(3) Uani 1 1 d . . .
C15 C 0.7672(5) 0.4791(5) 0.60435(19) 0.149(5) Uani 1 1 d . . .
H15 H 0.7998 0.5034 0.6008 0.179 Uiso 1 1 calc R . .
C16 C 0.7459(5) 0.4866(5) 0.62043(19) 0.140(5) Uani 1 1 d . . .
H16 H 0.7636 0.5165 0.6272 0.168 Uiso 1 1 calc R . .
C17 C 0.6991(4) 0.4502(4) 0.62624(15) 0.098(3) Uani 1 1 d . . .
C18 C 0.6761(4) 0.4058(4) 0.61602(14) 0.085(3) Uani 1 1 d . . .
H18 H 0.6447 0.3798 0.6200 0.102 Uiso 1 1 calc R . .
C19 C 0.6729(4) 0.4583(4) 0.64161(15) 0.100(3) Uani 1 1 d . . .
C20 C 0.6973(5) 0.4974(5) 0.6535(2) 0.159(6) Uani 1 1 d . . .
H20 H 0.7320 0.5192 0.6522 0.191 Uiso 1 1 calc R . .
C21 C 0.6695(5) 0.5053(5) 0.6681(2) 0.158(6) Uani 1 1 d . . .
H21 H 0.6869 0.5333 0.6759 0.189 Uiso 1 1 calc R . .
C22 C 0.6209(4) 0.4751(4) 0.67107(14) 0.087(3) Uani 1 1 d . . .
C23 C 0.5968(5) 0.4370(5) 0.65803(19) 0.141(5) Uani 1 1 d . . .
H23 H 0.5619 0.4160 0.6590 0.169 Uiso 1 1 calc R . .
C24 C 0.6207(5) 0.4288(5) 0.64419(19) 0.145(5) Uani 1 1 d . . .
H24 H 0.6020 0.4024 0.6358 0.174 Uiso 1 1 calc R . .
C25 C 0.5924(4) 0.4844(4) 0.68586(15) 0.089(3) Uani 1 1 d . . .
C26 C 0.5415(5) 0.4701(5) 0.68469(18) 0.124(4) Uani 1 1 d . . .
H26 H 0.5225 0.4510 0.6745 0.149 Uiso 1 1 calc R . .
C27 C 0.5192(4) 0.4835(4) 0.69797(17) 0.108(4) Uani 1 1 d . . .
H27 H 0.4849 0.4728 0.6971 0.130 Uiso 1 1 calc R . .
C28 C 0.5461(4) 0.5118(3) 0.71221(15) 0.082(3) Uani 1 1 d . . .
C29 C 0.6179(3) 0.5118(3) 0.70197(14) 0.074(2) Uani 1 1 d . . .
H29 H 0.6516 0.5211 0.7036 0.089 Uiso 1 1 calc R . .
C30 C 0.5281(4) 0.5305(4) 0.72804(16) 0.089(3) Uani 1 1 d . . .
C31 C 0.4850(4) 0.5305(4) 0.73289(19) 0.117(4) Uani 1 1 d . . .
H31 H 0.4544 0.5153 0.7264 0.141 Uiso 1 1 calc R . .
C32 C 0.4628(4) 0.5676(5) 0.7603(2) 0.151(4) Uani 1 1 d . . .
H32A H 0.4747 0.5718 0.7732 0.181 Uiso 1 1 calc R . .
H32B H 0.4283 0.5394 0.7600 0.181 Uiso 1 1 calc R . .
C33 C 0.4631(5) 0.6157(6) 0.7540(3) 0.155(4) Uani 1 1 d . . .
C34 C 0.4286(6) 0.6216(6) 0.7683(3) 0.208(6) Uani 1 1 d . . .
H34A H 0.4420 0.6246 0.7809 0.250 Uiso 1 1 calc R . .
H34B H 0.3949 0.5922 0.7679 0.250 Uiso 1 1 calc R . .
C35 C 0.4263(8) 0.6718(9) 0.7630(4) 0.229(7) Uani 1 1 d . . .
H35 H 0.4026 0.6749 0.7714 0.274 Uiso 1 1 calc R . .
C36 C 0.4077(9) 0.6655(10) 0.7434(4) 0.262(8) Uani 1 1 d . . .
H36A H 0.4024 0.6934 0.7401 0.315 Uiso 1 1 calc R . .
H36B H 0.3754 0.6344 0.7424 0.315 Uiso 1 1 calc R . .
C37 C 0.4480(8) 0.6636(8) 0.7284(4) 0.238(7) Uani 1 1 d . . .
H37 H 0.4382 0.6644 0.7153 0.286 Uiso 1 1 calc R . .
C38 C 0.4459(6) 0.6133(7) 0.7331(3) 0.193(5) Uani 1 1 d . . .
H38A H 0.4682 0.6082 0.7247 0.231 Uiso 1 1 calc R . .
H38B H 0.4118 0.5852 0.7314 0.231 Uiso 1 1 calc R . .
C39 C 0.5140(5) 0.6613(5) 0.7558(3) 0.174(5) Uani 1 1 d . . .
H39A H 0.5367 0.6593 0.7467 0.209 Uiso 1 1 calc R . .
H39B H 0.5273 0.6621 0.7683 0.209 Uiso 1 1 calc R . .
C40 C 0.4763(7) 0.7137(7) 0.7660(3) 0.215(7) Uani 1 1 d . . .
H40A H 0.4867 0.7134 0.7788 0.258 Uiso 1 1 calc R . .
H40B H 0.4765 0.7453 0.7639 0.258 Uiso 1 1 calc R . .
C41 C 0.4990(9) 0.7086(9) 0.7329(4) 0.238(7) Uani 1 1 d . . .
H41A H 0.5245 0.7074 0.7251 0.286 Uiso 1 1 calc R . .
H41B H 0.4987 0.7394 0.7298 0.286 Uiso 1 1 calc R . .
C42 C 0.5126(8) 0.7099(7) 0.7525(4) 0.212(6) Uani 1 1 d . . .
H42 H 0.5466 0.7389 0.7545 0.254 Uiso 1 1 calc R . .
C43 C 0.6989(4) 0.6874(4) 0.79613(18) 0.126(4) Uani 1 1 d . . .
H43A H 0.7211 0.7138 0.7875 0.151 Uiso 1 1 calc R . .
H43B H 0.7201 0.6855 0.8059 0.151 Uiso 1 1 calc R . .
C44 C 0.6653(5) 0.7026(5) 0.8048(2) 0.134(4) Uani 1 1 d . . .
C45 C 0.6972(6) 0.7527(5) 0.8152(3) 0.191(6) Uani 1 1 d . . .
H45A H 0.7216 0.7774 0.8065 0.229 Uiso 1 1 calc R . .
H45B H 0.7158 0.7477 0.8252 0.229 Uiso 1 1 calc R . .
C46 C 0.6645(9) 0.7735(8) 0.8236(4) 0.215(7) Uani 1 1 d . . .
H46 H 0.6857 0.8065 0.8296 0.258 Uiso 1 1 calc R . .
C47 C 0.6340(10) 0.7406(10) 0.8357(4) 0.255(8) Uani 1 1 d . . .
H47A H 0.6175 0.7558 0.8426 0.306 Uiso 1 1 calc R . .
H47B H 0.6541 0.7342 0.8446 0.306 Uiso 1 1 calc R . .
C48 C 0.5845(9) 0.6793(9) 0.8264(4) 0.231(7) Uani 1 1 d . . .
H48 H 0.5588 0.6562 0.8353 0.277 Uiso 1 1 calc R . .
C49 C 0.6271(7) 0.6630(6) 0.8185(3) 0.194(6) Uani 1 1 d . . .
H49A H 0.6451 0.6596 0.8291 0.233 Uiso 1 1 calc R . .
H49B H 0.6092 0.6305 0.8122 0.233 Uiso 1 1 calc R . .
C50 C 0.6348(5) 0.7107(5) 0.7899(2) 0.156(4) Uani 1 1 d . . .
H50A H 0.6132 0.6784 0.7838 0.187 Uiso 1 1 calc R . .
H50B H 0.6581 0.7332 0.7805 0.187 Uiso 1 1 calc R . .
C51 C 0.6339(7) 0.7768(7) 0.8093(3) 0.213(6) Uani 1 1 d . . .
H51A H 0.6560 0.8051 0.8013 0.256 Uiso 1 1 calc R . .
H51B H 0.6110 0.7857 0.8154 0.256 Uiso 1 1 calc R . .
C52 C 0.5675(9) 0.6943(9) 0.8108(4) 0.226(7) Uani 1 1 d . . .
H52A H 0.5463 0.7071 0.8156 0.271 Uiso 1 1 calc R . .
H52B H 0.5453 0.6636 0.8039 0.271 Uiso 1 1 calc R . .
C53 C 0.6018(7) 0.7321(7) 0.7964(3) 0.195(6) Uani 1 1 d . . .
H53 H 0.5845 0.7392 0.7862 0.234 Uiso 1 1 calc R . .
C54 C 0.6570(5) 0.5926(5) 0.79263(19) 0.120(4) Uani 1 1 d . . .
H54 H 0.6569 0.5828 0.8050 0.143 Uiso 1 1 calc R . .
C55 C 0.6388(4) 0.5621(4) 0.77726(17) 0.096(3) Uani 1 1 d . . .
C56 C 0.6137(4) 0.5096(4) 0.77168(16) 0.089(3) Uani 1 1 d . . .
C57 C 0.5991(6) 0.4709(5) 0.78488(18) 0.144(5) Uani 1 1 d . . .
H57 H 0.6043 0.4773 0.7977 0.173 Uiso 1 1 calc R . .
C58 C 0.5759(6) 0.4214(4) 0.77750(19) 0.137(5) Uani 1 1 d . . .
H58 H 0.5671 0.3944 0.7856 0.164 Uiso 1 1 calc R . .
C59 C 0.5660(4) 0.4121(4) 0.75896(16) 0.091(3) Uani 1 1 d . . .
C60 C 0.5822(3) 0.4537(3) 0.74705(14) 0.074(3) Uani 1 1 d . . .
H60 H 0.5765 0.4477 0.7342 0.089 Uiso 1 1 calc R . .
C61 C 0.5391(4) 0.3611(4) 0.75106(15) 0.089(3) Uani 1 1 d . . .
C62 C 0.5404(5) 0.3212(4) 0.76008(19) 0.136(5) Uani 1 1 d . . .
H62 H 0.5613 0.3275 0.7704 0.163 Uiso 1 1 calc R . .
C63 C 0.5104(5) 0.2722(4) 0.75362(18) 0.119(4) Uani 1 1 d . . .
H63 H 0.5113 0.2461 0.7600 0.142 Uiso 1 1 calc R . .
C64 C 0.4800(4) 0.2606(4) 0.73855(16) 0.091(3) Uani 1 1 d . . .
C65 C 0.4813(5) 0.2990(4) 0.72899(18) 0.122(4) Uani 1 1 d . . .
H65 H 0.4619 0.2926 0.7182 0.147 Uiso 1 1 calc R . .
C66 C 0.5121(5) 0.3493(4) 0.73527(18) 0.120(4) Uani 1 1 d . . .
H66 H 0.5136 0.3754 0.7280 0.144 Uiso 1 1 calc R . .
C67 C 0.4463(4) 0.2068(4) 0.73258(15) 0.089(3) Uani 1 1 d . . .
C68 C 0.4570(3) 0.1705(3) 0.73698(13) 0.078(3) Uani 1 1 d . . .
H68 H 0.4868 0.1795 0.7435 0.093 Uiso 1 1 calc R . .
C69 C 0.4018(4) 0.1923(4) 0.72263(19) 0.123(4) Uani 1 1 d . . .
H69 H 0.3933 0.2165 0.7192 0.148 Uiso 1 1 calc R . .
C70 C 0.3710(4) 0.1436(4) 0.7180(2) 0.123(4) Uani 1 1 d . . .
H70 H 0.3412 0.1341 0.7114 0.148 Uiso 1 1 calc R . .
C71 C 0.3836(4) 0.1081(4) 0.72288(16) 0.093(3) Uani 1 1 d . . .
C72 C 0.3547(4) 0.0547(4) 0.71898(16) 0.089(3) Uani 1 1 d . . .
C73 C 0.3108(4) 0.0220(4) 0.71036(17) 0.104(3) Uani 1 1 d . . .
H73 H 0.2883 0.0297 0.7044 0.125 Uiso 1 1 calc R . .
C74 C 0.2652(4) -0.0719(4) 0.7056(2) 0.128(4) Uani 1 1 d . . .
H74A H 0.2782 -0.0949 0.7042 0.154 Uiso 1 1 calc R . .
H74B H 0.2547 -0.0671 0.6933 0.154 Uiso 1 1 calc R . .
C75 C 0.2203(5) -0.0961(4) 0.7179(2) 0.134(4) Uani 1 1 d . . .
C76 C 0.2352(5) -0.1051(5) 0.7377(2) 0.157(4) Uani 1 1 d . . .
H76A H 0.2530 -0.1240 0.7367 0.188 Uiso 1 1 calc R . .
H76B H 0.2575 -0.0729 0.7437 0.188 Uiso 1 1 calc R . .
C77 C 0.1869(6) -0.1350(6) 0.7494(3) 0.192(5) Uani 1 1 d . . .
H77 H 0.1963 -0.1413 0.7619 0.230 Uiso 1 1 calc R . .
C78 C 0.1523(6) -0.1861(6) 0.7399(3) 0.210(6) Uani 1 1 d . . .
H78A H 0.1699 -0.2050 0.7386 0.253 Uiso 1 1 calc R . .
H78B H 0.1223 -0.2059 0.7475 0.253 Uiso 1 1 calc R . .
C79 C 0.1370(6) -0.1768(7) 0.7206(4) 0.206(6) Uani 1 1 d . . .
H79 H 0.1145 -0.2093 0.7145 0.247 Uiso 1 1 calc R . .
C80 C 0.1837(5) -0.1473(5) 0.7087(3) 0.180(5) Uani 1 1 d . . .
H80A H 0.1741 -0.1417 0.6963 0.216 Uiso 1 1 calc R . .
H80B H 0.2007 -0.1668 0.7072 0.216 Uiso 1 1 calc R . .
C81 C 0.1950(5) -0.0666(5) 0.7201(2) 0.162(5) Uani 1 1 d . . .
H81A H 0.1847 -0.0610 0.7079 0.194 Uiso 1 1 calc R . .
H81B H 0.2187 -0.0338 0.7254 0.194 Uiso 1 1 calc R . .
C82 C 0.1617(7) -0.1062(7) 0.7518(3) 0.208(6) Uani 1 1 d . . .
H82A H 0.1841 -0.0750 0.7583 0.250 Uiso 1 1 calc R . .
H82B H 0.1319 -0.1253 0.7595 0.250 Uiso 1 1 calc R . .
C83 C 0.1087(6) -0.1479(7) 0.7237(3) 0.218(6) Uani 1 1 d . . .
H83A H 0.0795 -0.1676 0.7316 0.262 Uiso 1 1 calc R . .
H83B H 0.0971 -0.1423 0.7117 0.262 Uiso 1 1 calc R . .
C84 C 0.1462(6) -0.0941(7) 0.7336(3) 0.194(5) Uani 1 1 d . . .
H84 H 0.1299 -0.0737 0.7354 0.233 Uiso 1 1 calc R . .
P2 P 0.8224(3) 0.7339(3) 0.76297(14) 0.245(3) Uani 1 1 d . . .
F7 F 0.8171(6) 0.7277(7) 0.7846(3) 0.338(7) Uani 1 1 d . . .
F8 F 0.7928(5) 0.7620(5) 0.7641(2) 0.280(5) Uani 1 1 d . . .
F9 F 0.8737(4) 0.7871(5) 0.7645(2) 0.288(6) Uani 1 1 d . . .
F10 F 0.8215(6) 0.7386(6) 0.7398(3) 0.316(6) Uani 1 1 d . . .
F11 F 0.8508(6) 0.7069(6) 0.7585(3) 0.319(6) Uani 1 1 d . . .
F12 F 0.7780(5) 0.6800(5) 0.7616(2) 0.283(6) Uani 1 1 d . . .
P1 P 0.8064(3) 0.7823(2) 0.66471(11) 0.203(2) Uani 1 1 d . . .
F1 F 0.8086(6) 0.7516(6) 0.6825(2) 0.301(6) Uani 1 1 d . . .
F2 F 0.7628(6) 0.7868(6) 0.6732(2) 0.296(6) Uani 1 1 d . . .
F3 F 0.8443(6) 0.8307(5) 0.6762(2) 0.288(5) Uani 1 1 d . . .
F4 F 0.8087(5) 0.8208(4) 0.64935(18) 0.246(4) Uani 1 1 d . . .
F5 F 0.8527(5) 0.7850(5) 0.6566(2) 0.265(5) Uani 1 1 d . . .
F6 F 0.7816(7) 0.7395(6) 0.6500(3) 0.319(6) Uani 1 1 d . . .

loop_
_atom_site_aniso_label
_atom_site_aniso_U_11
_atom_site_aniso_U_22
_atom_site_aniso_U_33
_atom_site_aniso_U_23
_atom_site_aniso_U_13
_atom_site_aniso_U_12
Co1 0.0865(12) 0.0865(12) 0.0785(17) 0.000 0.000 0.0433(6)
Co2 0.0723(10) 0.0595(10) 0.0929(12) -0.0068(7) 0.0113(7) 0.0391(7)
N1 0.090(5) 0.118(6) 0.088(5) -0.030(4) -0.006(4) 0.059(4)
N2 0.094(6) 0.151(7) 0.098(6) -0.037(5) -0.010(5) 0.074(5)
N3 0.091(6) 0.166(8) 0.105(6) -0.044(5) 0.008(5) 0.056(6)
N4 0.092(5) 0.094(5) 0.071(5) -0.014(4) -0.002(4) 0.044(4)
N5 0.067(4) 0.058(4) 0.102(5) -0.005(4) 0.016(4) 0.037(4)
N6 0.090(5) 0.082(5) 0.114(6) -0.014(5) 0.023(5) 0.051(5)
N7 0.084(5) 0.114(7) 0.149(7) -0.039(5) 0.016(5) 0.057(5)
N8 0.071(4) 0.053(4) 0.094(5) -0.007(4) 0.005(4) 0.036(4)
N9 0.079(5) 0.067(5) 0.108(5) -0.024(4) -0.002(4) 0.044(4)
N10 0.086(5) 0.073(5) 0.127(6) -0.037(5) -0.001(5) 0.038(4)
N11 0.104(6) 0.095(5) 0.120(6) -0.049(5) -0.014(5) 0.056(5)
N12 0.084(5) 0.066(4) 0.081(5) -0.015(4) 0.005(4) 0.045(4)
N13 0.065(5) 0.058(5) 0.108(6) 0.013(4) 0.007(4) 0.025(4)
N14 0.076(5) 0.057(5) 0.130(7) 0.005(4) -0.002(5) 0.021(4)
N15 0.086(5) 0.061(5) 0.149(8) -0.001(5) -0.021(5) 0.021(4)
N16 0.061(5) 0.058(4) 0.106(6) 0.019(4) 0.007(4) 0.025(4)
C1 0.110(8) 0.220(11) 0.124(7) -0.043(7) 0.022(6) 0.074(8)
C2 0.092(7) 0.161(9) 0.110(7) -0.037(6) 0.027(6) 0.037(6)
C3 0.126(9) 0.227(12) 0.131(8) -0.043(8) 0.040(7) 0.059(8)
C4 0.144(9) 0.216(12) 0.140(9) -0.043(9) 0.024(8) 0.057(9)
C5 0.208(13) 0.223(12) 0.179(12) -0.035(9) 0.034(10) 0.064(10)
C6 0.230(12) 0.190(11) 0.170(11) -0.013(9) 0.041(9) 0.086(10)
C7 0.188(12) 0.177(10) 0.153(10) -0.038(8) 0.033(9) 0.059(8)
C8 0.103(7) 0.156(9) 0.115(8) -0.021(7) 0.019(6) 0.046(6)
C9 0.157(9) 0.209(12) 0.130(9) -0.012(8) 0.023(7) 0.073(9)
C10 0.232(12) 0.226(12) 0.165(12) 0.000(10) 0.032(10) 0.115(10)
C11 0.152(9) 0.210(12) 0.134(9) 0.000(8) 0.023(7) 0.076(9)
C12 0.103(7) 0.142(8) 0.106(8) -0.035(6) 0.025(6) 0.035(6)
C13 0.090(6) 0.118(7) 0.087(6) -0.022(5) 0.005(5) 0.047(5)
C14 0.087(6) 0.095(6) 0.087(6) -0.020(5) 0.011(5) 0.033(5)
C15 0.118(8) 0.123(8) 0.140(9) -0.053(7) 0.043(7) 0.009(7)
C16 0.118(8) 0.121(8) 0.129(9) -0.041(7) 0.031(6) 0.021(6)
C17 0.105(7) 0.090(6) 0.086(6) -0.018(5) 0.015(5) 0.039(5)
C18 0.090(6) 0.087(6) 0.076(6) -0.010(5) 0.000(5) 0.043(5)
C19 0.112(7) 0.094(7) 0.089(7) -0.023(5) 0.013(5) 0.046(6)
C20 0.117(8) 0.156(10) 0.146(10) -0.074(8) 0.028(7) 0.024(7)
C21 0.129(8) 0.149(9) 0.153(10) -0.071(8) 0.028(7) 0.039(7)
C22 0.107(7) 0.084(6) 0.079(6) -0.010(5) 0.003(5) 0.055(5)
C23 0.104(7) 0.151(9) 0.135(9) -0.072(8) 0.012(6) 0.041(7)
C24 0.110(7) 0.155(9) 0.134(9) -0.079(8) 0.017(6) 0.039(7)
C25 0.102(6) 0.079(6) 0.090(6) -0.011(5) 0.005(5) 0.047(5)
C26 0.109(7) 0.150(9) 0.124(8) -0.054(7) -0.015(6) 0.072(7)
C27 0.078(6) 0.132(9) 0.121(7) -0.048(6) -0.013(5) 0.057(6)
C28 0.069(5) 0.075(6) 0.104(6) -0.016(5) 0.001(4) 0.039(5)
C29 0.079(6) 0.069(6) 0.085(6) -0.005(4) 0.010(4) 0.044(5)
C30 0.072(6) 0.082(6) 0.116(6) -0.024(5) 0.005(4) 0.041(5)
C31 0.078(6) 0.123(9) 0.157(8) -0.050(7) 0.002(6) 0.055(6)
C32 0.101(8) 0.170(9) 0.197(10) -0.054(8) 0.030(7) 0.080(7)
C33 0.091(7) 0.154(8) 0.243(11) -0.065(8) 0.016(7) 0.078(7)
C34 0.148(10) 0.214(11) 0.302(13) -0.066(10) 0.048(9) 0.121(9)
C35 0.191(12) 0.223(13) 0.326(16) -0.080(12) 0.018(12) 0.145(10)
C36 0.229(14) 0.278(17) 0.354(16) -0.083(13) -0.008(12) 0.182(13)
C37 0.228(14) 0.233(13) 0.326(14) -0.053(11) -0.008(11) 0.171(11)
C38 0.171(11) 0.198(11) 0.262(11) -0.062(9) -0.008(9) 0.131(10)
C39 0.114(8) 0.156(9) 0.278(14) -0.053(9) 0.004(8) 0.087(7)
C40 0.176(11) 0.198(12) 0.327(16) -0.062(11) 0.016(11) 0.135(10)
C41 0.239(14) 0.218(13) 0.324(16) -0.048(11) -0.002(11) 0.164(11)
C42 0.186(12) 0.182(10) 0.317(15) -0.050(10) 0.005(11) 0.129(9)
C43 0.122(7) 0.098(7) 0.152(9) -0.074(6) -0.021(6) 0.051(6)
C44 0.123(8) 0.103(7) 0.168(10) -0.082(7) -0.016(6) 0.052(6)
C45 0.176(10) 0.152(9) 0.241(13) -0.129(9) -0.038(9) 0.079(8)
C46 0.217(14) 0.188(13) 0.254(15) -0.124(11) -0.023(10) 0.112(11)
C47 0.261(16) 0.252(14) 0.283(15) -0.091(11) 0.012(11) 0.153(12)
C48 0.225(13) 0.237(14) 0.261(16) -0.066(11) 0.040(10) 0.138(11)
C49 0.204(11) 0.188(10) 0.198(12) -0.048(8) 0.027(9) 0.105(9)
C50 0.153(10) 0.135(9) 0.189(10) -0.077(8) -0.015(7) 0.079(8)
C51 0.224(14) 0.188(11) 0.258(15) -0.119(10) -0.015(10) 0.127(10)
C52 0.230(13) 0.220(14) 0.275(16) -0.082(10) 0.026(10) 0.148(11)
C53 0.200(12) 0.172(11) 0.250(14) -0.105(9) -0.012(9) 0.121(10)
C54 0.147(9) 0.103(6) 0.114(7) -0.045(5) -0.023(6) 0.066(7)
C55 0.114(7) 0.078(6) 0.104(6) -0.024(4) -0.005(5) 0.054(5)
C56 0.116(7) 0.075(6) 0.089(6) -0.014(4) -0.003(5) 0.058(5)
C57 0.227(13) 0.094(7) 0.094(7) -0.006(5) -0.013(7) 0.067(7)
C58 0.220(13) 0.082(7) 0.096(7) 0.004(5) -0.009(7) 0.066(7)
C59 0.115(7) 0.065(5) 0.089(6) 0.003(4) 0.004(5) 0.042(5)
C60 0.086(6) 0.067(5) 0.079(6) -0.004(4) 0.011(5) 0.045(5)
C61 0.108(7) 0.065(5) 0.093(7) 0.005(5) 0.003(5) 0.043(5)
C62 0.181(11) 0.075(6) 0.142(9) 0.000(6) -0.043(8) 0.056(6)
C63 0.159(9) 0.060(6) 0.133(8) 0.005(5) -0.037(7) 0.052(6)
C64 0.096(7) 0.065(5) 0.114(8) 0.016(5) 0.001(5) 0.042(5)
C65 0.158(9) 0.063(6) 0.135(8) 0.006(5) -0.049(7) 0.047(6)
C66 0.166(10) 0.068(6) 0.127(8) 0.000(5) -0.037(7) 0.059(6)
C67 0.088(6) 0.064(5) 0.113(7) 0.017(5) 0.007(5) 0.036(5)
C68 0.062(5) 0.050(5) 0.107(7) 0.019(5) 0.006(5) 0.018(4)
C69 0.111(7) 0.067(6) 0.197(11) 0.013(6) -0.031(7) 0.049(5)
C70 0.093(7) 0.065(6) 0.212(12) 0.007(6) -0.041(7) 0.040(5)
C71 0.069(6) 0.056(5) 0.147(9) 0.010(5) -0.018(5) 0.025(4)
C72 0.061(5) 0.056(5) 0.139(8) 0.011(5) -0.006(5) 0.021(4)
C73 0.070(6) 0.064(6) 0.161(9) 0.008(5) -0.023(6) 0.020(5)
C74 0.087(6) 0.071(6) 0.189(9) -0.008(6) -0.033(6) 0.011(5)
C75 0.079(7) 0.080(7) 0.212(9) 0.006(6) -0.016(6) 0.015(5)
C76 0.109(8) 0.109(8) 0.211(10) 0.022(7) -0.011(7) 0.023(7)
C77 0.131(10) 0.143(10) 0.249(12) 0.037(8) 0.012(8) 0.030(7)
C78 0.135(11) 0.139(10) 0.289(14) 0.020(9) 0.001(10) 0.017(8)
C79 0.117(10) 0.131(10) 0.296(14) 0.004(9) -0.007(9) 0.007(7)
C80 0.105(8) 0.104(8) 0.258(12) -0.018(7) -0.022(8) -0.002(6)
C81 0.112(8) 0.122(8) 0.233(12) 0.022(8) -0.007(8) 0.046(7)
C82 0.152(12) 0.166(12) 0.265(13) 0.039(10) 0.019(10) 0.048(9)
C83 0.130(10) 0.167(11) 0.301(16) 0.012(10) -0.012(10) 0.033(8)
C84 0.120(9) 0.165(11) 0.280(13) 0.029(9) 0.021(9) 0.057(8)
P2 0.156(5) 0.231(7) 0.284(8) -0.025(6) 0.057(5) 0.048(5)
F7 0.274(13) 0.376(16) 0.317(10) -0.015(9) 0.045(9) 0.128(12)
F8 0.197(9) 0.257(10) 0.358(14) -0.032(9) 0.030(9) 0.092(8)
F9 0.184(8) 0.250(9) 0.353(14) -0.031(9) 0.034(8) 0.051(7)
F10 0.280(13) 0.249(12) 0.319(10) -0.025(9) 0.044(9) 0.058(9)
F11 0.232(10) 0.300(12) 0.405(16) -0.043(11) 0.054(10) 0.118(9)
F12 0.189(8) 0.232(9) 0.343(14) -0.022(8) 0.056(8) 0.042(7)
P1 0.201(5) 0.140(4) 0.246(7) 0.048(4) 0.079(5) 0.069(4)
F1 0.340(14) 0.260(11) 0.323(11) 0.090(9) 0.102(10) 0.165(11)
F2 0.298(11) 0.315(13) 0.294(13) 0.080(10) 0.112(9) 0.168(10)
F3 0.324(12) 0.223(9) 0.310(12) 0.018(8) 0.001(9) 0.131(8)
F4 0.288(11) 0.223(9) 0.243(9) 0.052(7) 0.068(8) 0.140(8)
F5 0.241(9) 0.252(10) 0.310(12) 0.049(9) 0.070(8) 0.129(8)
F6 0.311(13) 0.253(10) 0.393(14) -0.022(9) 0.001(10) 0.141(9)

loop_
_atom_type_symbol
_atom_type_description
_atom_type_scat_dispersion_real
_atom_type_scat_dispersion_imag
_atom_type_scat_source
C C 0.0030 0.0010 'International Tables Vol C Tables 4.2.6.8 and 6.1.1.4'
H H 0.0000 0.0000 'International Tables Vol C Tables 4.2.6.8 and 6.1.1.4'
Co Co 0.3540 0.9120 'International Tables Vol C Tables 4.2.6.8 and 6.1.1.4'
F F 0.0170 0.0100 'International Tables Vol C Tables 4.2.6.8 and 6.1.1.4'
N N 0.0060 0.0030 'International Tables Vol C Tables 4.2.6.8 and 6.1.1.4'
P P 0.0990 0.0910 'International Tables Vol C Tables 4.2.6.8 and 6.1.1.4'

loop_
_geom_angle_atom_site_label_1
_geom_angle_atom_site_label_2
_geom_angle_atom_site_label_3
_geom_angle
_geom_angle_site_symmetry_1
_geom_angle_site_symmetry_3
N1 Co1 N1 94.5(3) 3_665 2_655
N1 Co1 N1 94.5(3) 3_665 .
N1 Co1 N1 94.5(3) 2_655 .
N1 Co1 N4 92.7(3) 2_655 .
N1 Co1 N4 92.7(3) 3_665 2_655
N1 Co1 N4 171.0(3) 2_655 3_665
N1 Co1 N4 79.6(4) 2_655 2_655
N1 Co1 N4 171.0(3) 3_665 .
N1 Co1 N4 92.7(3) . 3_665
N1 Co1 N4 171.0(3) . 2_655
N1 Co1 N4 79.6(4) . .
N1 Co1 N4 79.6(3) 3_665 3_665
N4 Co1 N4 93.8(3) 3_665 2_655
N4 Co1 N4 93.8(3) 3_665 .
N4 Co1 N4 93.8(3) . 2_655
N5 Co2 N8 81.8(3) . .
N5 Co2 N12 90.2(3) . .
N5 Co2 N16 173.6(3) . 3_665
N8 Co2 N16 94.3(3) . 3_665
N9 Co2 N5 92.4(3) . .
N9 Co2 N8 173.0(3) . .
N9 Co2 N12 82.4(3) . .
N9 Co2 N13 93.3(3) . 3_665
N9 Co2 N16 91.8(3) . 3_665
N12 Co2 N8 93.8(3) . .
N12 Co2 N16 95.2(3) . 3_665
N13 Co2 N5 93.2(3) 3_665 .
N13 Co2 N8 90.8(3) 3_665 .
N13 Co2 N12 174.6(3) 3_665 .
N13 Co2 N16 81.7(3) 3_665 3_665
N2 N1 Co1 134.2(8) . .
N2 N1 C13 109.6(9) . .
C13 N1 Co1 116.0(7) . .
N1 N2 N3 106.2(9) . .
N2 N3 C1 120.1(10) . .
N2 N3 C12 111.9(10) . .
C12 N3 C1 127.8(12) . .
C14 N4 Co1 115.6(7) . .
C14 N4 C18 119.2(8) . .
C18 N4 Co1 125.2(7) . .
N6 N5 Co2 132.4(7) . .
N6 N5 C30 111.1(8) . .
C30 N5 Co2 116.5(7) . .
N5 N6 N7 103.2(8) . .
N6 N7 C32 116.3(10) . .
C31 N7 N6 113.1(10) . .
C31 N7 C32 130.5(11) . .
C28 N8 Co2 115.6(6) . .
C29 N8 Co2 126.0(6) . .
C29 N8 C28 118.4(8) . .
N10 N9 Co2 133.0(8) . .
N10 N9 C55 110.5(9) . .
C55 N9 Co2 116.5(7) . .
N9 N10 N11 106.0(9) . .
N10 N11 C43 118.4(10) . .
N10 N11 C54 111.9(10) . .
C54 N11 C43 129.7(11) . .
C56 N12 Co2 114.8(6) . .
C60 N12 Co2 128.2(7) . .
C60 N12 C56 116.9(8) . .
N14 N13 Co2 133.1(7) . 2_655
N14 N13 C72 110.8(8) . .
C72 N13 Co2 116.0(7) . 2_655
N13 N14 N15 104.3(8) . .
N14 N15 C74 119.9(9) . .
C73 N15 N14 112.4(9) . .
C73 N15 C74 127.7(9) . .
C68 N16 Co2 127.0(6) . 2_655
C71 N16 Co2 114.1(6) . 2_655
C71 N16 C68 118.9(8) . .
C2 C1 N3 118.2(11) . .
C1 C2 C3 110.0(13) . .
C1 C2 C7 107.8(14) . .
C1 C2 C8 110.9(12) . .
C3 C2 C8 107.8(11) . .
C7 C2 C3 106.7(13) . .
C7 C2 C8 113.6(14) . .
C4 C3 C2 114.2(15) . .
C5 C4 C3 104.9(17) . .
C5 C4 C9 114.4(19) . .
C9 C4 C3 108.9(16) . .
C4 C5 C6 116.0(17) . .
C7 C6 C5 99.8(16) . .
C7 C6 C10 114.7(16) . .
C10 C6 C5 102.7(15) . .
C2 C7 C6 108.1(15) . .
C2 C8 C11 113.9(12) . .
C4 C9 C11 111.0(13) . .
C11 C10 C6 108.4(16) . .
C8 C11 C9 107.4(13) . .
C10 C11 C8 105.7(14) . .
C10 C11 C9 110.8(14) . .
C13 C12 N3 105.4(12) . .
N1 C13 C14 115.5(10) . .
C12 C13 N1 106.8(10) . .
C12 C13 C14 137.5(11) . .
N4 C14 C13 113.3(9) . .
N4 C14 C15 119.6(10) . .
C15 C14 C13 126.6(10) . .
C14 C15 C16 120.6(11) . .
C17 C16 C15 120.1(11) . .
C16 C17 C18 116.9(10) . .
C16 C17 C19 122.2(10) . .
C18 C17 C19 120.8(10) . .
N4 C18 C17 122.9(9) . .
C20 C19 C17 121.2(11) . .
C20 C19 C24 116.0(11) . .
C24 C19 C17 122.6(10) . .
C19 C20 C21 119.5(12) . .
C22 C21 C20 123.6(12) . .
C21 C22 C23 115.0(11) . .
C21 C22 C25 123.1(10) . .
C23 C22 C25 121.5(10) . .
C24 C23 C22 123.3(11) . .
C23 C24 C19 122.4(11) . .
C26 C25 C22 124.7(10) . .
C26 C25 C29 115.7(10) . .
C29 C25 C22 119.5(9) . .
C27 C26 C25 121.4(11) . .
C28 C27 C26 119.9(10) . .
N8 C28 C30 110.1(9) . .
C27 C28 N8 122.4(9) . .
C27 C28 C30 127.4(9) . .
N8 C29 C25 122.2(9) . .
N5 C30 C28 115.9(9) . .
N5 C30 C31 106.8(10) . .
C31 C30 C28 137.3(11) . .
N7 C31 C30 105.7(11) . .
N7 C32 C33 112.4(11) . .
C32 C33 C34 104.0(14) . .
C32 C33 C38 113.1(12) . .
C34 C33 C38 113.6(13) . .
C39 C33 C32 112.2(12) . .
C39 C33 C34 106.9(12) . .
C39 C33 C38 107.1(16) . .
C33 C34 C35 108.3(16) . .
C36 C35 C34 107.0(18) . .
C40 C35 C34 106.2(16) . .
C40 C35 C36 115(3) . .
C35 C36 C37 111.5(18) . .
C38 C37 C36 103.7(18) . .
C41 C37 C36 106.3(18) . .
C41 C37 C38 111.7(17) . .
C37 C38 C33 108.2(15) . .
C33 C39 C42 112.0(13) . .
C35 C40 C42 109.4(16) . .
C42 C41 C37 112(3) . .
C40 C42 C39 111.0(17) . .
C41 C42 C39 105.4(17) . .
C41 C42 C40 113.6(18) . .
N11 C43 C44 116.5(9) . .
C43 C44 C45 108.9(11) . .
C43 C44 C49 113.3(12) . .
C43 C44 C50 110.4(12) . .
C45 C44 C49 109.5(13) . .
C50 C44 C45 108.1(12) . .
C50 C44 C49 106.5(13) . .
C44 C45 C46 112.3(13) . .
C47 C46 C45 107(2) . .
C47 C46 C51 107(2) . .
C51 C46 C45 109.7(18) . .
C46 C47 C48 117(2) . .
C49 C48 C47 93.3(14) . .
C52 C48 C47 102(2) . .
C52 C48 C49 107.2(19) . .
C44 C49 C48 111.7(15) . .
C44 C50 C53 117.2(13) . .
C46 C51 C53 121.4(17) . .
C48 C52 C53 124(2) . .
C50 C53 C51 107.4(13) . .
C52 C53 C50 103.3(16) . .
C52 C53 C51 99.4(18) . .
N11 C54 C55 105.5(12) . .
N9 C55 C56 111.9(10) . .
C54 C55 N9 106.0(10) . .
C54 C55 C56 142.1(12) . .
N12 C56 C55 114.3(10) . .
N12 C56 C57 124.2(9) . .
C57 C56 C55 121.5(10) . .
C56 C57 C58 115.7(11) . .
C59 C58 C57 121.9(11) . .
C58 C59 C60 117.4(10) . .
C58 C59 C61 123.1(10) . .
C60 C59 C61 119.5(10) . .
N12 C60 C59 123.9(9) . .
C62 C61 C59 120.6(10) . .
C66 C61 C59 123.7(10) . .
C66 C61 C62 115.7(10) . .
C63 C62 C61 120.0(11) . .
C64 C63 C62 123.0(11) . .
C63 C64 C67 121.3(10) . .
C65 C64 C63 117.3(10) . .
C65 C64 C67 121.4(10) . .
C64 C65 C66 120.2(11) . .
C61 C66 C65 123.2(10) . .
C68 C67 C64 121.5(10) . .
C68 C67 C69 117.3(9) . .
C69 C67 C64 121.2(9) . .
C67 C68 N16 122.9(9) . .
C70 C69 C67 120.5(10) . .
C69 C70 C71 119.9(10) . .
N16 C71 C70 120.5(9) . .
N16 C71 C72 113.1(8) . .
C70 C71 C72 126.4(10) . .
N13 C72 C71 115.0(9) . .
N13 C72 C73 107.0(9) . .
C73 C72 C71 137.9(10) . .
N15 C73 C72 105.4(9) . .
N15 C74 C75 115.8(11) . .
C74 C75 C76 110.1(11) . .
C74 C75 C80 106.3(12) . .
C80 C75 C76 109.5(12) . .
C81 C75 C74 113.7(12) . .
C81 C75 C76 107.6(14) . .
C81 C75 C80 109.7(11) . .
C77 C76 C75 108.6(12) . .
C76 C77 C78 109.5(16) . .
C82 C77 C76 110.4(15) . .
C82 C77 C78 111.4(16) . .
C79 C78 C77 109.0(16) . .
C78 C79 C83 107(2) . .
C80 C79 C78 109.3(16) . .
C80 C79 C83 112.0(16) . .
C79 C80 C75 111.0(15) . .
C75 C81 C84 112.4(12) . .
C77 C82 C84 113(2) . .
C79 C83 C84 109.5(14) . .
C81 C84 C83 105.6(15) . .
C82 C84 C81 108.6(14) . .
C82 C84 C83 106.1(16) . .
F7 P2 F9 92.5(10) . .
F7 P2 F10 173.8(11) . .
F8 P2 F7 87.8(10) . .
F8 P2 F9 88.7(9) . .
F8 P2 F10 87.8(12) . .
F9 P2 F10 91.8(9) . .
F11 P2 F7 101.4(14) . .
F11 P2 F8 170.7(13) . .
F11 P2 F9 91.9(8) . .
F11 P2 F10 82.9(10) . .
F11 P2 F12 80.8(9) . .
F12 P2 F7 87.1(9) . .
F12 P2 F8 98.8(8) . .
F12 P2 F9 172.5(10) . .
F12 P2 F10 89.2(9) . .
F2 P1 F1 92.0(8) . .
F2 P1 F3 88.6(9) . .
F2 P1 F4 85.5(7) . .
F2 P1 F6 105.2(10) . .
F3 P1 F1 85.0(10) . .
F3 P1 F4 85.5(7) . .
F4 P1 F1 170.3(10) . .
F5 P1 F1 91.2(9) . .
F5 P1 F2 172.8(9) . .
F5 P1 F3 85.2(8) . .
F5 P1 F4 90.2(7) . .
F5 P1 F6 80.4(9) . .
F6 P1 F1 100.7(9) . .
F6 P1 F3 164.7(10) . .
F6 P1 F4 89.1(9) . .

loop_
_geom_bond_atom_site_label_1
_geom_bond_atom_site_label_2
_geom_bond_distance
_geom_bond_site_symmetry_2
Co1 N1 1.940(9) 3_665
Co1 N1 1.940(9) 2_655
Co1 N1 1.940(9) .
Co1 N4 2.037(8) 2_655
Co1 N4 2.037(8) .
Co1 N4 2.037(8) 3_665
Co2 N5 1.895(7) .
Co2 N8 1.978(8) .
Co2 N9 1.881(8) .
Co2 N12 1.934(8) .
Co2 N13 1.893(8) 3_665
Co2 N16 1.983(7) 3_665
N1 N2 1.305(11) .
N1 C13 1.378(12) .
N2 N3 1.312(12) .
N3 C1 1.518(16) .
N3 C12 1.347(14) .
N4 C14 1.339(12) .
N4 C18 1.362(11) .
N5 N6 1.314(9) .
N5 C30 1.328(11) .
N6 N7 1.352(11) .
N7 C31 1.279(13) .
N7 C32 1.485(14) .
N8 C28 1.362(11) .
N8 C29 1.326(10) .
N9 N10 1.305(10) .
N9 C55 1.383(12) .
N10 N11 1.328(12) .
N11 C43 1.439(13) .
N11 C54 1.346(14) .
N12 C56 1.345(12) .
N12 C60 1.344(10) .
N13 Co2 1.893(8) 2_655
N13 N14 1.317(9) .
N13 C72 1.346(11) .
N14 N15 1.340(11) .
N15 C73 1.321(12) .
N15 C74 1.470(13) .
N16 Co2 1.983(7) 2_655
N16 C68 1.352(11) .
N16 C71 1.343(11) .
C1 C2 1.428(18) .
C2 C3 1.496(17) .
C2 C7 1.428(19) .
C2 C8 1.500(16) .
C3 C4 1.47(2) .
C4 C5 1.33(2) .
C4 C9 1.46(2) .
C5 C6 1.65(2) .
C6 C7 1.60(2) .
C6 C10 1.64(2) .
C8 C11 1.542(19) .
C9 C11 1.544(19) .
C10 C11 1.52(2) .
C12 C13 1.336(14) .
C13 C14 1.423(14) .
C14 C15 1.363(14) .
C15 C16 1.388(15) .
C16 C17 1.364(14) .
C17 C18 1.381(13) .
C17 C19 1.445(14) .
C19 C20 1.341(14) .
C19 C24 1.397(15) .
C20 C21 1.436(16) .
C21 C22 1.315(15) .
C22 C23 1.377(14) .
C22 C25 1.477(14) .
C23 C24 1.321(15) .
C25 C26 1.392(14) .
C25 C29 1.401(13) .
C26 C27 1.338(14) .
C27 C28 1.316(13) .
C28 C30 1.485(14) .
C30 C31 1.359(13) .
C32 C33 1.53(2) .
C33 C34 1.537(18) .
C33 C38 1.57(2) .
C33 C39 1.485(17) .
C34 C35 1.61(3) .
C35 C36 1.48(3) .
C35 C40 1.43(2) .
C36 C37 1.65(3) .
C37 C38 1.54(2) .
C37 C41 1.51(3) .
C39 C42 1.52(2) .
C40 C42 1.51(2) .
C41 C42 1.45(3) .
C43 C44 1.457(15) .
C44 C45 1.532(16) .
C44 C49 1.53(2) .
C44 C50 1.504(18) .
C45 C46 1.55(2) .
C46 C47 1.30(3) .
C46 C51 1.42(3) .
C47 C48 1.84(3) .
C48 C49 1.70(2) .
C48 C52 1.39(3) .
C50 C53 1.520(18) .
C51 C53 1.53(2) .
C52 C53 1.51(3) .
C54 C55 1.361(14) .
C55 C56 1.443(14) .
C56 C57 1.395(14) .
C57 C58 1.410(15) .
C58 C59 1.349(15) .
C59 C60 1.395(12) .
C59 C61 1.459(14) .
C61 C62 1.393(14) .
C61 C66 1.330(14) .
C62 C63 1.385(15) .
C63 C64 1.342(14) .
C64 C65 1.339(13) .
C64 C67 1.498(14) .
C65 C66 1.411(14) .
C67 C68 1.339(12) .
C67 C69 1.394(14) .
C69 C70 1.343(14) .
C70 C71 1.365(13) .
C71 C72 1.439(13) .
C72 C73 1.352(13) .
C74 C75 1.472(17) .
C75 C76 1.548(19) .
C75 C80 1.538(18) .
C75 C81 1.459(17) .
C76 C77 1.53(2) .
C77 C78 1.54(2) .
C77 C82 1.44(2) .
C78 C79 1.52(2) .
C79 C80 1.51(2) .
C79 C83 1.53(2) .
C81 C84 1.61(2) .
C82 C84 1.48(2) .
C83 C84 1.62(2) .
P2 F7 1.54(2) .
P2 F8 1.529(15) .
P2 F9 1.599(14) .
P2 F10 1.652(19) .
P2 F11 1.496(17) .
P2 F12 1.524(13) .
P1 F1 1.591(16) .
P1 F2 1.526(15) .
P1 F3 1.575(16) .
P1 F4 1.580(13) .
P1 F5 1.492(13) .
P1 F6 1.543(18) .

loop_
_geom_torsion_atom_site_label_1
_geom_torsion_atom_site_label_2
_geom_torsion_atom_site_label_3
_geom_torsion_atom_site_label_4
_geom_torsion
_geom_torsion_site_symmetry_1
Co1 N1 N2 N3 175.1(8) .
Co1 N1 C13 C12 -176.1(8) .
Co1 N1 C13 C14 1.2(12) .
Co1 N4 C14 C13 -0.1(12) .
Co1 N4 C14 C15 -172.0(10) .
Co1 N4 C18 C17 178.3(7) .
Co2 N5 N6 N7 177.7(6) .
Co2 N5 C30 C28 -0.4(11) .
Co2 N5 C30 C31 -179.2(7) .
Co2 N8 C28 C27 -174.8(8) .
Co2 N8 C28 C30 1.2(9) .
Co2 N8 C29 C25 178.8(6) .
Co2 N9 N10 N11 177.6(6) .
Co2 N9 C55 C54 -179.0(7) .
Co2 N9 C55 C56 1.1(10) .
Co2 N12 C56 C55 -3.1(11) .
Co2 N12 C56 C57 176.5(9) .
Co2 N12 C60 C59 -175.9(7) .
Co2 N13 C72 C71 -0.5(11) 2_655
Co2 N13 C72 C73 180.0(7) 2_655
Co2 N16 C68 C67 -178.7(7) 2_655
Co2 N16 C71 C70 179.2(9) 2_655
Co2 N16 C71 C72 -0.6(11) 2_655
N1 N2 N3 C1 -176.0(10) .
N1 N2 N3 C12 0.1(13) .
N1 C13 C14 N4 -0.7(14) .
N1 C13 C14 C15 170.5(12) .
N2 N1 C13 C12 0.1(12) .
N2 N1 C13 C14 177.4(9) .
N2 N3 C1 C2 90.8(16) .
N2 N3 C12 C13 0.0(14) .
N3 C1 C2 C3 -179.8(11) .
N3 C1 C2 C7 64.2(17) .
N3 C1 C2 C8 -60.7(17) .
N3 C12 C13 N1 -0.1(13) .
N3 C12 C13 C14 -176.5(13) .
N4 C14 C15 C16 -10(2) .
N5 Co2 N9 N10 -89.5(8) .
N5 Co2 N9 C55 87.6(7) .
N5 N6 N7 C31 2.0(11) .
N5 N6 N7 C32 179.4(9) .
N5 C30 C31 N7 1.5(12) .
N6 N5 C30 C28 178.5(7) .
N6 N5 C30 C31 -0.3(11) .
N6 N7 C31 C30 -2.2(13) .
N6 N7 C32 C33 96.4(13) .
N7 C32 C33 C34 -179.1(11) .
N7 C32 C33 C38 57.2(15) .
N7 C32 C33 C39 -64.0(17) .
N8 Co2 N5 N6 -177.8(8) .
N8 Co2 N5 C30 0.8(7) .
N8 C28 C30 N5 -0.5(12) .
N8 C28 C30 C31 177.8(12) .
N9 Co2 N5 N6 6.0(8) .
N9 Co2 N5 C30 -175.4(7) .
N9 N10 N11 C43 179.3(8) .
N9 N10 N11 C54 0.7(11) .
N9 C55 C56 N12 1.3(12) .
N9 C55 C56 C57 -178.3(10) .
N10 N9 C55 C54 -1.2(11) .
N10 N9 C55 C56 178.9(8) .
N10 N11 C43 C44 97.2(14) .
N10 N11 C54 C55 -1.5(12) .
N11 C43 C44 C45 178.4(13) .
N11 C43 C44 C49 56.3(17) .
N11 C43 C44 C50 -63.1(16) .
N11 C54 C55 N9 1.6(12) .
N11 C54 C55 C56 -178.6(13) .
N12 Co2 N5 N6 88.3(8) .
N12 Co2 N5 C30 -93.0(7) .
N12 Co2 N9 N10 -179.4(8) .
N12 Co2 N9 C55 -2.2(7) .
N12 C56 C57 C58 1.7(18) .
N13 Co2 N5 N6 -87.5(8) 3_665
N13 Co2 N5 C30 91.1(7) 3_665
N13 Co2 N9 N10 3.8(8) 3_665
N13 Co2 N9 C55 -179.0(7) 3_665
N13 N14 N15 C73 1.8(11) .
N13 N14 N15 C74 -178.3(9) .
N13 C72 C73 N15 0.3(12) .
N14 N13 C72 C71 -179.6(8) .
N14 N13 C72 C73 0.8(11) .
N14 N15 C73 C72 -1.3(12) .
N14 N15 C74 C75 98.5(12) .
N15 C74 C75 C76 -58.7(14) .
N15 C74 C75 C80 -177.2(11) .
N15 C74 C75 C81 62.1(16) .
N16 Co2 N9 N10 85.7(8) 3_665
N16 Co2 N9 C55 -97.2(7) 3_665
N16 C71 C72 N13 0.7(13) .
C1 N3 C12 C13 175.7(12) .
C1 C2 C3 C4 177.2(15) .
C1 C2 C7 C6 -175.9(12) .
C1 C2 C8 C11 -173.4(12) .
C2 C3 C4 C5 61(2) .
C2 C3 C4 C9 -61.5(19) .
C2 C8 C11 C9 54.2(17) .
C2 C8 C11 C10 -64.2(16) .
C3 C2 C7 C6 66.0(17) .
C3 C2 C8 C11 -53.0(17) .
C3 C4 C5 C6 -61(2) .
C3 C4 C9 C11 61(2) .
C4 C5 C6 C7 62(2) .
C4 C5 C6 C10 -56(3) .
C4 C9 C11 C8 -57.4(19) .
C4 C9 C11 C10 58(2) .
C5 C4 C9 C11 -56(2) .
C5 C6 C7 C2 -60.5(17) .
C5 C6 C10 C11 54.9(19) .
C6 C10 C11 C8 55.7(17) .
C6 C10 C11 C9 -60.4(19) .
C7 C2 C3 C4 -66.1(19) .
C7 C2 C8 C11 65.0(17) .
C7 C6 C10 C11 -52(2) .
C8 C2 C3 C4 56.2(19) .
C8 C2 C7 C6 -52.7(17) .
C9 C4 C5 C6 58(3) .
C10 C6 C7 C2 48.5(19) .
C12 N3 C1 C2 -84.6(17) .
C12 C13 C14 N4 175.5(14) .
C12 C13 C14 C15 -13(2) .
C13 N1 N2 N3 -0.1(11) .
C13 C14 C15 C16 179.5(13) .
C14 N4 C18 C17 -4.1(14) .
C14 C15 C16 C17 3(2) .
C15 C16 C17 C18 3.1(19) .
C15 C16 C17 C19 -173.0(12) .
C16 C17 C18 N4 -2.6(16) .
C16 C17 C19 C20 -14.6(19) .
C16 C17 C19 C24 160.3(13) .
C17 C19 C20 C21 177.5(13) .
C17 C19 C24 C23 -178.6(13) .
C18 N4 C14 C13 -177.9(8) .
C18 N4 C14 C15 10.1(16) .
C18 C17 C19 C20 169.4(12) .
C18 C17 C19 C24 -15.7(17) .
C19 C17 C18 N4 173.6(9) .
C19 C20 C21 C22 2(2) .
C20 C19 C24 C23 -3(2) .
C20 C21 C22 C23 -5(2) .
C20 C21 C22 C25 -178.4(13) .
C21 C22 C23 C24 4(2) .
C21 C22 C25 C26 149.2(13) .
C21 C22 C25 C29 -26.8(16) .
C22 C23 C24 C19 0(2) .
C22 C25 C26 C27 -174.3(10) .
C22 C25 C29 N8 173.9(8) .
C23 C22 C25 C26 -23.5(16) .
C23 C22 C25 C29 160.5(11) .
C24 C19 C20 C21 2(2) .
C25 C22 C23 C24 177.4(13) .
C25 C26 C27 C28 1.9(18) .
C26 C25 C29 N8 -2.5(13) .
C26 C27 C28 N8 -5.4(17) .
C26 C27 C28 C30 179.4(11) .
C27 C28 C30 N5 175.2(10) .
C27 C28 C30 C31 -7(2) .
C28 N8 C29 C25 -0.6(12) .
C28 C30 C31 N7 -176.9(11) .
C29 N8 C28 C27 4.7(13) .
C29 N8 C28 C30 -179.3(7) .
C29 C25 C26 C27 1.9(16) .
C30 N5 N6 N7 -1.0(9) .
C31 N7 C32 C33 -86.8(16) .
C32 N7 C31 C30 -179.1(12) .
C32 C33 C34 C35 179.9(14) .
C32 C33 C38 C37 -179.9(12) .
C32 C33 C39 C42 -170.8(15) .
C33 C34 C35 C36 57(2) .
C33 C34 C35 C40 -66(2) .
C33 C39 C42 C40 57(2) .
C33 C39 C42 C41 -66(2) .
C34 C33 C38 C37 61.9(19) .
C34 C33 C39 C42 -57(2) .
C34 C35 C36 C37 -65(3) .
C34 C35 C40 C42 64(2) .
C35 C36 C37 C38 68(3) .
C35 C36 C37 C41 -50(3) .
C35 C40 C42 C39 -61(3) .
C35 C40 C42 C41 58(3) .
C36 C35 C40 C42 -54(2) .
C36 C37 C38 C33 -60.8(19) .
C36 C37 C41 C42 54(2) .
C37 C41 C42 C39 61(2) .
C37 C41 C42 C40 -61(2) .
C38 C33 C34 C35 -56.8(19) .
C38 C33 C39 C42 64.6(18) .
C38 C37 C41 C42 -58(2) .
C39 C33 C34 C35 61.0(19) .
C39 C33 C38 C37 -55.8(15) .
C40 C35 C36 C37 53(3) .
C41 C37 C38 C33 53(2) .
C43 N11 C54 C55 -179.8(10) .
C43 C44 C45 C46 175.9(17) .
C43 C44 C49 C48 -173.8(13) .
C43 C44 C50 C53 -173.6(12) .
C44 C45 C46 C47 62(3) .
C44 C45 C46 C51 -54(3) .
C44 C50 C53 C51 46(2) .
C44 C50 C53 C52 -58(2) .
C45 C44 C49 C48 64.4(18) .
C45 C44 C50 C53 -54.6(18) .
C45 C46 C47 C48 -68(3) .
C45 C46 C51 C53 50(3) .
C46 C47 C48 C49 65(3) .
C46 C47 C48 C52 -43(3) .
C46 C51 C53 C50 -45(3) .
C46 C51 C53 C52 62(3) .
C47 C46 C51 C53 -66(3) .
C47 C48 C49 C44 -56.8(19) .
C47 C48 C52 C53 47(2) .
C48 C52 C53 C50 55(2) .
C48 C52 C53 C51 -56(2) .
C49 C44 C45 C46 -60(2) .
C49 C44 C50 C53 63.0(16) .
C49 C48 C52 C53 -50(3) .
C50 C44 C45 C46 56(2) .
C50 C44 C49 C48 -52.2(16) .
C51 C46 C47 C48 50(3) .
C52 C48 C49 C44 47(2) .
C54 N11 C43 C44 -84.6(16) .
C54 C55 C56 N12 -178.5(13) .
C54 C55 C56 C57 2(2) .
C55 N9 N10 N11 0.3(10) .
C55 C56 C57 C58 -178.8(11) .
C56 N12 C60 C59 -0.1(12) .
C56 C57 C58 C59 -4(2) .
C57 C58 C59 C60 3.7(19) .
C57 C58 C59 C61 -176.0(12) .
C58 C59 C60 N12 -1.8(15) .
C58 C59 C61 C62 -26.7(17) .
C58 C59 C61 C66 152.9(13) .
C59 C61 C62 C63 173.0(11) .
C59 C61 C66 C65 -172.0(11) .
C60 N12 C56 C55 -179.5(8) .
C60 N12 C56 C57 0.1(15) .
C60 C59 C61 C62 153.7(10) .
C60 C59 C61 C66 -26.7(16) .
C61 C59 C60 N12 177.9(8) .
C61 C62 C63 C64 1(2) .
C62 C61 C66 C65 7.7(18) .
C62 C63 C64 C65 3.5(19) .
C62 C63 C64 C67 -177.0(11) .
C63 C64 C65 C66 -2.6(17) .
C63 C64 C67 C68 -24.7(16) .
C63 C64 C67 C69 153.5(12) .
C64 C65 C66 C61 -3.2(19) .
C64 C67 C68 N16 177.8(9) .
C64 C67 C69 C70 -177.5(11) .
C65 C64 C67 C68 154.7(11) .
C65 C64 C67 C69 -27.0(16) .
C66 C61 C62 C63 -6.7(17) .
C67 C64 C65 C66 177.9(11) .
C67 C69 C70 C71 -0.6(19) .
C68 N16 C71 C70 0.3(15) .
C68 N16 C71 C72 -179.5(8) .
C68 C67 C69 C70 0.8(18) .
C69 C67 C68 N16 -0.5(15) .
C69 C70 C71 N16 0.0(18) .
C69 C70 C71 C72 179.8(12) .
C70 C71 C72 N13 -179.1(11) .
C70 C71 C72 C73 0(2) .
C71 N16 C68 C67 0.0(13) .
C72 N13 N14 N15 -1.5(10) .
C73 N15 C74 C75 -81.6(15) .
C74 N15 C73 C72 178.8(11) .
C74 C75 C76 C77 -174.5(12) .
C74 C75 C80 C79 177.4(14) .
C74 C75 C81 C84 -179.9(13) .
C75 C76 C77 C78 60.4(18) .
C75 C76 C77 C82 -63(2) .
C75 C81 C84 C82 54(2) .
C75 C81 C84 C83 -59.3(18) .
C76 C75 C80 C79 58.5(18) .
C76 C75 C81 C84 -57.7(15) .
C76 C77 C78 C79 -62(2) .
C76 C77 C82 C84 61(2) .
C77 C78 C79 C80 61(2) .
C77 C78 C79 C83 -60.5(18) .
C77 C82 C84 C81 -54(2) .
C77 C82 C84 C83 59.1(19) .
C78 C77 C82 C84 -61(2) .
C78 C79 C80 C75 -60(2) .
C78 C79 C83 C84 62(2) .
C79 C83 C84 C81 55(2) .
C79 C83 C84 C82 -60(2) .
C80 C75 C76 C77 -58.0(17) .
C80 C75 C81 C84 61.3(18) .
C80 C79 C83 C84 -58(2) .
C81 C75 C76 C77 61.1(15) .
C81 C75 C80 C79 -59.3(19) .
C82 C77 C78 C79 60(2) .
C83 C79 C80 C75 59(2) .

loop_
_smtbx_masks_void_nr
_smtbx_masks_void_average_x
_smtbx_masks_void_average_y
_smtbx_masks_void_average_z
_smtbx_masks_void_volume
_smtbx_masks_void_count_electrons
1 -0.554 -0.198 -0.374 27355.1 6518.4
2 0.000 0.000 0.128 11.5 0.0
3 0.000 0.000 0.872 11.5 0.0
4 0.333 0.667 0.795 11.5 0.0
5 0.333 0.667 0.538 11.5 0.0
6 0.667 0.333 0.462 11.5 0.0
7 0.667 0.333 0.205 11.5 0.0
